data_7120621
loop_
_publ_author_name
'Causero, Andrea'
'Elsen, Holger'
'Ballmann, Gerd'
'Escalona, Ana'
'Harder, Sjoerd'

_publ_section_title
;
 Calcium stilbene complexes: structures and dual reactivity
;
_journal_name_full 'Chem. Commun.'
_journal_paper_doi 10.1039/C7CC05792J
_journal_year 2017
_chemical_formula_moiety 'C72 H98 Ca2 N4, 4(C6 H6)'
_chemical_formula_sum 'C96 H122 Ca2 N4'
_chemical_formula_weight 1412.13
_space_group_crystal_system monoclinic
_space_group_IT_number 14
_space_group_name_Hall '-P 2yn'
_space_group_name_H-M_alt 'P 1 21/n 1'
_symmetry_space_group_name_Hall '-P 2yn'
_symmetry_space_group_name_H-M 'P 1 21/n 1'
_atom_sites_solution_hydrogens mixed
_atom_sites_solution_primary direct
_audit_creation_date 2017-03-17
_audit_creation_method
;
Olex2 1.2
(compiled 2017.03.02 svn.r3394 for OlexSys, GUI svn.r5324)
;
_audit_update_record
;
2017-07-06 deposited with the CCDC.
2017-08-17 downloaded from the CCDC.
;
_cell_angle_alpha 90
_cell_angle_beta 100.7627(10)
_cell_angle_gamma 90
_cell_formula_units_Z 2
_cell_length_a 14.43516(13)
_cell_length_b 10.43114(11)
_cell_length_c 27.6902(3)
_cell_measurement_reflns_used 7946
_cell_measurement_temperature 100.0(1)
_cell_measurement_theta_max 73.4470
_cell_measurement_theta_min 4.0450
_cell_volume 4096.11(7)
_computing_cell_refinement 'CrysAlisPro 1.171.38.43 (Rigaku OD, 2015)'
_computing_data_collection 'CrysAlisPro 1.171.38.43 (Rigaku OD, 2015)'
_computing_data_reduction 'CrysAlisPro 1.171.38.43 (Rigaku OD, 2015)'
_computing_molecular_graphics 'Olex2 (Dolomanov et al., 2009)'
_computing_publication_material 'Olex2 (Dolomanov et al., 2009)'
_computing_structure_refinement 'ShelXL (Sheldrick, 2015)'
_computing_structure_solution 'ShelXS (Sheldrick, 2008)'
_diffrn_ambient_environment air
_diffrn_ambient_temperature 100.0(1)
_diffrn_detector 'CCD plate'
_diffrn_detector_area_resol_mean 5.2903
_diffrn_detector_type AtlasS2
_diffrn_measured_fraction_theta_full 0.991
_diffrn_measured_fraction_theta_max 0.962
_diffrn_measurement_details
;
List of Runs (angles in degrees, time in seconds):

  # Type    Start    End  Width  t~exp~   \w     \q     \k     \f   Frames
#--------------------------------------------------------------------------
  1  \w    -50.00  30.00   1.00    1.00    --  -41.69  38.00 -60.00   80
  2  \w    -79.00  37.00   1.00    1.00    --  -41.69  19.00-150.00  116
  3  \w     31.00  65.00   1.00    2.00    --  106.00 -30.00-120.00   34
  4  \w     25.00 109.00   1.00    2.00    --  106.00 -94.00-120.00   84
  5  \w     75.00 178.00   1.00    2.00    --  106.00  77.00 -60.00  103
  6  \w     98.00 174.00   1.00    2.00    --  106.00 125.00-120.00   76
  7  \w     79.00 170.00   1.00    2.00    --  106.00  77.00-120.00   91
;
_diffrn_measurement_device 'four-circle diffractometer'
_diffrn_measurement_device_type 'SuperNova, Dual, Cu at zero, AtlasS2'
_diffrn_measurement_method '\w scans'
_diffrn_orient_matrix_type 'CrysAlisPro convention (1999,Acta A55,543-557)'
_diffrn_orient_matrix_UB_11 -0.0290402000
_diffrn_orient_matrix_UB_12 -0.0198414000
_diffrn_orient_matrix_UB_13 0.0502793000
_diffrn_orient_matrix_UB_21 -0.0550271000
_diffrn_orient_matrix_UB_22 -0.1216940000
_diffrn_orient_matrix_UB_23 -0.0196740000
_diffrn_orient_matrix_UB_31 0.0889819000
_diffrn_orient_matrix_UB_32 -0.0813612000
_diffrn_orient_matrix_UB_33 0.0171334000
_diffrn_radiation_monochromator mirror
_diffrn_radiation_probe x-ray
_diffrn_radiation_type CuK\a
_diffrn_radiation_wavelength 1.54184
_diffrn_reflns_av_R_equivalents 0.0291
_diffrn_reflns_av_unetI/netI 0.0366
_diffrn_reflns_Laue_measured_fraction_full 0.991
_diffrn_reflns_Laue_measured_fraction_max 0.962
_diffrn_reflns_limit_h_max 17
_diffrn_reflns_limit_h_min -17
_diffrn_reflns_limit_k_max 10
_diffrn_reflns_limit_k_min -12
_diffrn_reflns_limit_l_max 26
_diffrn_reflns_limit_l_min -33
_diffrn_reflns_number 14535
_diffrn_reflns_point_group_measured_fraction_full 0.991
_diffrn_reflns_point_group_measured_fraction_max 0.962
_diffrn_reflns_theta_full 67.684
_diffrn_reflns_theta_max 73.565
_diffrn_reflns_theta_min 3.234
_diffrn_source 'micro-focus sealed X-ray tube'
_diffrn_source_type 'SuperNova (Cu) X-ray Source'
_exptl_absorpt_coefficient_mu 1.563
_exptl_absorpt_correction_T_max 1.00000
_exptl_absorpt_correction_T_min 0.79103
_exptl_absorpt_correction_type multi-scan
_exptl_absorpt_process_details
;
CrysAlisPro 1.171.38.43 (Rigaku Oxford Diffraction, 2015)
Empirical absorption correction using spherical harmonics,
 implemented in SCALE3 ABSPACK scaling algorithm.
;
_exptl_crystal_colour 'clear dark brown'
_exptl_crystal_colour_lustre clear
_exptl_crystal_colour_modifier dark
_exptl_crystal_colour_primary brown
_exptl_crystal_density_diffrn 1.145
_exptl_crystal_description block
_exptl_crystal_F_000 1532
_exptl_crystal_size_max 0.361
_exptl_crystal_size_mid 0.26
_exptl_crystal_size_min 0.18
_refine_diff_density_max 0.285
_refine_diff_density_min -0.296
_refine_diff_density_rms 0.044
_refine_ls_extinction_method none
_refine_ls_goodness_of_fit_ref 1.029
_refine_ls_hydrogen_treatment mixed
_refine_ls_matrix_type full
_refine_ls_number_parameters 475
_refine_ls_number_reflns 7922
_refine_ls_number_restraints 0
_refine_ls_restrained_S_all 1.029
_refine_ls_R_factor_all 0.0423
_refine_ls_R_factor_gt 0.0387
_refine_ls_shift/su_max 0.001
_refine_ls_shift/su_mean 0.000
_refine_ls_structure_factor_coef Fsqd
_refine_ls_weighting_details 'w=1/[\s^2^(Fo^2^)+(0.0530P)^2^+1.0947P] where P=(Fo^2^+2Fc^2^)/3'
_refine_ls_weighting_scheme calc
_refine_ls_wR_factor_gt 0.1002
_refine_ls_wR_factor_ref 0.1040
_reflns_Friedel_coverage 0.000
_reflns_number_gt 7231
_reflns_number_total 7922
_reflns_threshold_expression 'I > 2\s(I)'
_cod_data_source_file c7cc05792j2.cif
_cod_data_source_block hasj150420c
_cod_original_cell_volume 4096.11(8)
_cod_database_code 7120621
_shelx_shelxl_version_number 2016/6
_chemical_oxdiff_formula 'Ca H N C '
_shelx_space_group_comment
;
The symmetry employed for this shelxl refinement is uniquely defined
by the following loop, which should always be used as a source of
symmetry information in preference to the above space-group names.
They are only intended as comments.
;
_reflns_odcompleteness_completeness 99.12
_reflns_odcompleteness_iscentric 1
_reflns_odcompleteness_theta 66.97
_olex2_refinement_description
;
1. Fixed Uiso
 At 1.2 times of:
  All C(H) groups
 At 1.5 times of:
  All C(H,H,H) groups
2.a Ternary CH refined with riding coordinates:
 C7(H7), C10(H10), C24(H24), C27(H27)
2.b Aromatic/amide H refined with riding coordinates:
 C3(H3), C4(H4), C5(H5), C20(H20), C21(H21), C22(H22), C32(H32), C33(H33),
 C34(H34), C35(H35), C36(H36), C43(H43), C44(H44), C45(H45), C46(H46), C47(H47),
  C48(H48), C37(H37), C38(H38), C39(H39), C40(H40), C41(H41), C42(H42)
2.c Idealised Me refined as rotating group:
 C8(H8A,H8B,H8C), C9(H9A,H9B,H9C), C11(H11A,H11B,H11C), C12(H12A,H12B,H12C),
 C15(H15A,H15B,H15C), C16(H16A,H16B,H16C), C17(H17A,H17B,H17C), C25(H25A,H25B,
 H25C), C26(H26A,H26B,H26C), C28(H28A,H28B,H28C), C29(H29A,H29B,H29C)
;
_olex2_date_sample_data_collection 2015-04-20
_olex2_submission_special_instructions 'No special instructions were received'
_oxdiff_exptl_absorpt_empirical_details
;
Empirical correction (ABSPACK) includes:
- Absorption correction using spherical harmonics
- Frame scaling
;
_oxdiff_exptl_absorpt_empirical_full_max 1.229
_oxdiff_exptl_absorpt_empirical_full_min 0.772

loop_
_space_group_symop_operation_xyz
'x, y, z'
'-x+1/2, y+1/2, -z+1/2'
'-x, -y, -z'
'x-1/2, -y-1/2, z-1/2'

loop_
_atom_site_label
_atom_site_type_symbol
_atom_site_fract_x
_atom_site_fract_y
_atom_site_fract_z
_atom_site_U_iso_or_equiv
_atom_site_adp_type
_atom_site_occupancy
_atom_site_site_symmetry_order
_atom_site_calc_flag
_atom_site_refinement_flags_posn
Ca1 Ca 0.87718(2) 0.09474(2) 0.04210(2) 0.01863(8) Uani 1 1 d .
N1 N 0.79843(7) 0.33506(10) 0.11631(4) 0.0179(2) Uani 1 1 d .
N2 N 0.82492(7) 0.11513(10) 0.11849(4) 0.0166(2) Uani 1 1 d .
C1 C 0.82702(9) 0.33316(12) 0.07097(5) 0.0191(3) Uani 1 1 d .
C2 C 0.75902(10) 0.32128(13) 0.02690(5) 0.0227(3) Uani 1 1 d .
C3 C 0.79012(11) 0.30893(14) -0.01775(5) 0.0288(3) Uani 1 1 d .
H3 H 0.745320 0.297102 -0.047222 0.035 Uiso 1 1 calc R
C4 C 0.88599(12) 0.31372(15) -0.01969(6) 0.0309(3) Uani 1 1 d .
H4 H 0.906144 0.301753 -0.050130 0.037 Uiso 1 1 calc R
C5 C 0.95184(11) 0.33594(13) 0.02280(6) 0.0266(3) Uani 1 1 d .
H5 H 1.016530 0.344933 0.020845 0.032 Uiso 1 1 calc R
C6 C 0.92420(9) 0.34530(12) 0.06855(5) 0.0211(3) Uani 1 1 d .
C7 C 0.99465(9) 0.37419(13) 0.11511(5) 0.0226(3) Uani 1 1 d .
H7 H 0.971242 0.332752 0.143115 0.027 Uiso 1 1 calc R
C8 C 0.99419(14) 0.51794(16) 0.12308(7) 0.0425(4) Uani 1 1 d .
H8A H 1.014287 0.561356 0.095383 0.064 Uiso 1 1 calc GR
H8B H 1.037632 0.539534 0.153599 0.064 Uiso 1 1 calc GR
H8C H 0.930345 0.545872 0.125395 0.064 Uiso 1 1 calc GR
H30 H 0.9603(14) 0.070(2) -0.0473(7) 0.041(5) Uiso 1 1 d .
C9 C 1.09347(11) 0.3242(2) 0.11523(8) 0.0485(5) Uani 1 1 d .
H9A H 1.090976 0.231607 0.109223 0.073 Uiso 1 1 calc GR
H9B H 1.133498 0.341705 0.147211 0.073 Uiso 1 1 calc GR
H9C H 1.119718 0.367172 0.089316 0.073 Uiso 1 1 calc GR
C10 C 0.65480(10) 0.32832(14) 0.02906(5) 0.0250(3) Uani 1 1 d .
H10 H 0.642800 0.269272 0.055674 0.030 Uiso 1 1 calc R
C11 C 0.63064(10) 0.46575(14) 0.04310(6) 0.0310(3) Uani 1 1 d .
H11A H 0.671183 0.489751 0.074242 0.046 Uiso 1 1 calc GR
H11B H 0.564447 0.469477 0.046714 0.046 Uiso 1 1 calc GR
H11C H 0.640953 0.525339 0.017255 0.046 Uiso 1 1 calc GR
C12 C 0.58946(11) 0.28891(16) -0.01877(6) 0.0348(4) Uani 1 1 d .
H12A H 0.595356 0.350667 -0.044695 0.052 Uiso 1 1 calc GR
H12B H 0.524094 0.287475 -0.013664 0.052 Uiso 1 1 calc GR
H12C H 0.607136 0.203371 -0.028552 0.052 Uiso 1 1 calc GR
C13 C 0.79649(8) 0.22393(12) 0.13831(4) 0.0159(2) Uani 1 1 d .
C14 C 0.76516(9) 0.23834(13) 0.18904(5) 0.0197(3) Uani 1 1 d .
C15 C 0.67074(10) 0.31069(15) 0.18107(6) 0.0288(3) Uani 1 1 d .
H15A H 0.677388 0.392535 0.164672 0.043 Uiso 1 1 calc GR
H15B H 0.652616 0.326778 0.212912 0.043 Uiso 1 1 calc GR
H15C H 0.622036 0.258881 0.160532 0.043 Uiso 1 1 calc GR
C16 C 0.83933(10) 0.32272(14) 0.22146(5) 0.0260(3) Uani 1 1 d .
H16A H 0.900840 0.280017 0.226263 0.039 Uiso 1 1 calc GR
H16B H 0.821000 0.336247 0.253413 0.039 Uiso 1 1 calc GR
H16C H 0.843381 0.405629 0.205336 0.039 Uiso 1 1 calc GR
C17 C 0.75343(11) 0.11476(14) 0.21725(5) 0.0266(3) Uani 1 1 d .
H17A H 0.702198 0.063422 0.198476 0.040 Uiso 1 1 calc GR
H17B H 0.738348 0.136349 0.249352 0.040 Uiso 1 1 calc GR
H17C H 0.812243 0.065505 0.221966 0.040 Uiso 1 1 calc GR
C18 C 0.81108(9) -0.01279(12) 0.13330(4) 0.0168(2) Uani 1 1 d .
C19 C 0.89033(10) -0.08912(12) 0.15289(5) 0.0207(3) Uani 1 1 d .
C20 C 0.87641(11) -0.21830(13) 0.16275(5) 0.0260(3) Uani 1 1 d .
H20 H 0.929087 -0.269093 0.177002 0.031 Uiso 1 1 calc R
C21 C 0.78813(11) -0.27432(13) 0.15235(5) 0.0273(3) Uani 1 1 d .
H21 H 0.780419 -0.362625 0.159009 0.033 Uiso 1 1 calc R
C22 C 0.71099(10) -0.19999(13) 0.13208(5) 0.0247(3) Uani 1 1 d .
H22 H 0.650324 -0.238405 0.124643 0.030 Uiso 1 1 calc R
C23 C 0.72064(9) -0.07056(13) 0.12244(5) 0.0195(3) Uani 1 1 d .
C24 C 0.63555(9) 0.00664(13) 0.09821(5) 0.0233(3) Uani 1 1 d .
H24 H 0.649376 0.099097 0.105965 0.028 Uiso 1 1 calc R
C25 C 0.54447(11) -0.02766(17) 0.11615(7) 0.0373(4) Uani 1 1 d .
H25A H 0.525238 -0.114937 0.105634 0.056 Uiso 1 1 calc GR
H25B H 0.494612 0.032718 0.102177 0.056 Uiso 1 1 calc GR
H25C H 0.555308 -0.022718 0.152106 0.056 Uiso 1 1 calc GR
C26 C 0.62059(10) -0.00892(15) 0.04240(6) 0.0293(3) Uani 1 1 d .
H26A H 0.677525 0.018466 0.030740 0.044 Uiso 1 1 calc GR
H26B H 0.567064 0.043883 0.026928 0.044 Uiso 1 1 calc GR
H26C H 0.607600 -0.099091 0.033758 0.044 Uiso 1 1 calc GR
C27 C 0.98908(10) -0.03293(14) 0.16424(6) 0.0270(3) Uani 1 1 d .
H27 H 0.991413 0.039882 0.141005 0.032 Uiso 1 1 calc R
C28 C 1.01021(12) 0.0211(2) 0.21634(8) 0.0534(6) Uani 1 1 d .
H28A H 0.964976 0.089212 0.219499 0.080 Uiso 1 1 calc GR
H28B H 1.074312 0.056156 0.223096 0.080 Uiso 1 1 calc GR
H28C H 1.004918 -0.047423 0.239892 0.080 Uiso 1 1 calc GR
C29 C 1.06659(11) -0.12786(16) 0.15777(6) 0.0307(3) Uani 1 1 d .
H29A H 1.072672 -0.193272 0.183572 0.046 Uiso 1 1 calc GR
H29B H 1.126548 -0.082090 0.160100 0.046 Uiso 1 1 calc GR
H29C H 1.050200 -0.169030 0.125489 0.046 Uiso 1 1 calc GR
C30 C 0.96558(10) -0.00872(15) -0.02251(5) 0.0254(3) Uani 1 1 d .
C31 C 0.87987(9) -0.08066(13) -0.02515(5) 0.0227(3) Uani 1 1 d .
C32 C 0.80212(10) -0.06196(15) -0.06462(6) 0.0281(3) Uani 1 1 d .
H32 H 0.806407 0.001573 -0.088687 0.034 Uiso 1 1 calc R
C33 C 0.72076(11) -0.13400(18) -0.06870(6) 0.0354(4) Uani 1 1 d .
H33 H 0.671078 -0.120828 -0.096011 0.042 Uiso 1 1 calc R
C34 C 0.71017(11) -0.22568(17) -0.03352(7) 0.0377(4) Uani 1 1 d .
H34 H 0.654928 -0.277028 -0.037320 0.045 Uiso 1 1 calc R
C35 C 0.78096(11) -0.24045(15) 0.00672(6) 0.0326(3) Uani 1 1 d .
H35 H 0.773626 -0.300867 0.031405 0.039 Uiso 1 1 calc R
C36 C 0.86378(10) -0.16786(14) 0.01194(5) 0.0261(3) Uani 1 1 d .
H36 H 0.910315 -0.177020 0.040907 0.031 Uiso 1 1 calc R
C43 C 0.43228(13) 0.48323(17) 0.13344(6) 0.0380(4) Uani 1 1 d .
H43 H 0.462240 0.409830 0.123045 0.046 Uiso 1 1 calc R
C44 C 0.33506(12) 0.48813(17) 0.12700(6) 0.0368(4) Uani 1 1 d .
H44 H 0.298157 0.418550 0.111879 0.044 Uiso 1 1 calc R
C45 C 0.29173(12) 0.59421(18) 0.14256(6) 0.0370(4) Uani 1 1 d .
H45 H 0.224977 0.596826 0.138747 0.044 Uiso 1 1 calc R
C46 C 0.34503(13) 0.69669(17) 0.16368(6) 0.0400(4) Uani 1 1 d .
H46 H 0.315002 0.770316 0.173847 0.048 Uiso 1 1 calc R
C47 C 0.44237(13) 0.69164(17) 0.16996(6) 0.0410(4) Uani 1 1 d .
H47 H 0.479309 0.761729 0.184609 0.049 Uiso 1 1 calc R
C48 C 0.48581(12) 0.58470(17) 0.15492(6) 0.0389(4) Uani 1 1 d .
H48 H 0.552634 0.581099 0.159398 0.047 Uiso 1 1 calc R
C37 C 0.43565(12) 0.1727(2) 0.21533(6) 0.0419(4) Uani 1 1 d .
H37 H 0.481429 0.227967 0.205855 0.050 Uiso 1 1 calc R
C38 C 0.46209(13) 0.0550(2) 0.23491(7) 0.0469(5) Uani 1 1 d .
H38 H 0.526143 0.028909 0.239140 0.056 Uiso 1 1 calc R
C39 C 0.39575(15) -0.02586(18) 0.24854(7) 0.0460(4) Uani 1 1 d .
H39 H 0.413979 -0.107870 0.261947 0.055 Uiso 1 1 calc R
C40 C 0.30312(14) 0.01270(19) 0.24263(8) 0.0488(5) Uani 1 1 d .
H40 H 0.257151 -0.042529 0.251937 0.059 Uiso 1 1 calc R
C41 C 0.27744(12) 0.1319(2) 0.22314(8) 0.0490(5) Uani 1 1 d .
H41 H 0.213643 0.158956 0.219290 0.059 Uiso 1 1 calc R
C42 C 0.34320(13) 0.21153(17) 0.20929(7) 0.0400(4) Uani 1 1 d .
H42 H 0.325026 0.293236 0.195567 0.048 Uiso 1 1 calc R

loop_
_atom_site_aniso_label
_atom_site_aniso_U_11
_atom_site_aniso_U_22
_atom_site_aniso_U_33
_atom_site_aniso_U_23
_atom_site_aniso_U_13
_atom_site_aniso_U_12
Ca1 0.01898(13) 0.01970(14) 0.01859(14) -0.00325(9) 0.00708(10) -0.00122(9)
N1 0.0172(5) 0.0177(5) 0.0196(5) -0.0001(4) 0.0052(4) 0.0009(4)
N2 0.0168(5) 0.0162(5) 0.0177(5) -0.0005(4) 0.0052(4) -0.0002(4)
C1 0.0222(6) 0.0133(6) 0.0230(6) 0.0005(5) 0.0075(5) 0.0019(5)
C2 0.0258(7) 0.0185(6) 0.0237(7) 0.0038(5) 0.0043(5) 0.0015(5)
C3 0.0377(8) 0.0276(7) 0.0206(7) 0.0041(6) 0.0045(6) 0.0003(6)
C4 0.0425(9) 0.0295(7) 0.0243(7) 0.0025(6) 0.0153(6) 0.0002(6)
C5 0.0298(7) 0.0224(7) 0.0318(8) 0.0011(6) 0.0168(6) -0.0021(5)
C6 0.0234(6) 0.0159(6) 0.0256(7) 0.0001(5) 0.0089(5) -0.0008(5)
C7 0.0197(6) 0.0221(6) 0.0280(7) -0.0033(5) 0.0094(5) -0.0023(5)
C8 0.0598(11) 0.0245(8) 0.0387(9) -0.0070(7) -0.0023(8) -0.0024(7)
C9 0.0226(8) 0.0665(13) 0.0543(11) -0.0321(10) 0.0017(7) 0.0057(8)
C10 0.0232(7) 0.0244(7) 0.0259(7) 0.0053(5) 0.0009(5) 0.0002(5)
C11 0.0248(7) 0.0273(7) 0.0398(9) 0.0050(6) 0.0035(6) 0.0052(6)
C12 0.0314(8) 0.0371(8) 0.0316(8) 0.0065(7) -0.0050(6) -0.0013(6)
C13 0.0127(5) 0.0178(6) 0.0171(6) -0.0019(5) 0.0025(4) -0.0005(4)
C14 0.0207(6) 0.0203(6) 0.0196(6) -0.0031(5) 0.0073(5) -0.0006(5)
C15 0.0246(7) 0.0352(8) 0.0303(7) -0.0028(6) 0.0141(6) 0.0054(6)
C16 0.0307(7) 0.0261(7) 0.0214(7) -0.0061(5) 0.0057(6) -0.0045(6)
C17 0.0388(8) 0.0245(7) 0.0199(7) -0.0018(5) 0.0142(6) -0.0035(6)
C18 0.0214(6) 0.0162(6) 0.0135(6) -0.0019(4) 0.0050(5) -0.0002(5)
C19 0.0253(7) 0.0192(6) 0.0170(6) -0.0022(5) 0.0023(5) 0.0013(5)
C20 0.0352(8) 0.0193(6) 0.0221(7) 0.0002(5) 0.0013(6) 0.0052(6)
C21 0.0411(8) 0.0169(6) 0.0246(7) 0.0013(5) 0.0078(6) -0.0024(6)
C22 0.0302(7) 0.0221(7) 0.0233(7) -0.0028(5) 0.0086(6) -0.0072(5)
C23 0.0228(6) 0.0203(6) 0.0166(6) -0.0018(5) 0.0068(5) -0.0018(5)
C24 0.0186(6) 0.0222(6) 0.0295(7) -0.0027(5) 0.0052(5) -0.0031(5)
C25 0.0239(7) 0.0420(9) 0.0491(10) -0.0044(8) 0.0145(7) -0.0046(7)
C26 0.0226(7) 0.0330(8) 0.0296(8) 0.0011(6) -0.0020(6) -0.0023(6)
C27 0.0231(7) 0.0224(7) 0.0326(8) 0.0001(6) -0.0027(6) 0.0027(5)
C28 0.0242(8) 0.0683(13) 0.0623(12) -0.0421(11) -0.0058(8) 0.0065(8)
C29 0.0277(7) 0.0365(8) 0.0279(8) -0.0037(6) 0.0050(6) 0.0041(6)
C30 0.0234(7) 0.0331(8) 0.0216(7) -0.0077(6) 0.0095(6) -0.0068(6)
C31 0.0202(6) 0.0261(7) 0.0235(7) -0.0104(5) 0.0084(5) -0.0014(5)
C32 0.0229(7) 0.0354(8) 0.0273(7) -0.0058(6) 0.0081(6) 0.0022(6)
C33 0.0209(7) 0.0519(10) 0.0329(8) -0.0159(7) 0.0037(6) -0.0015(7)
C34 0.0272(7) 0.0448(9) 0.0446(9) -0.0192(8) 0.0160(7) -0.0158(7)
C35 0.0343(8) 0.0312(8) 0.0368(8) -0.0082(6) 0.0181(7) -0.0083(6)
C36 0.0255(7) 0.0302(7) 0.0246(7) -0.0069(6) 0.0096(5) -0.0029(6)
C43 0.0441(9) 0.0347(8) 0.0368(9) 0.0086(7) 0.0122(7) 0.0021(7)
C44 0.0419(9) 0.0371(9) 0.0306(8) 0.0032(7) 0.0048(7) -0.0098(7)
C45 0.0330(8) 0.0500(10) 0.0273(8) 0.0048(7) 0.0038(6) 0.0004(7)
C46 0.0521(10) 0.0384(9) 0.0286(8) 0.0013(7) 0.0051(7) 0.0055(8)
C47 0.0497(10) 0.0389(9) 0.0315(8) 0.0056(7) 0.0003(7) -0.0149(8)
C48 0.0325(8) 0.0485(10) 0.0354(9) 0.0154(7) 0.0053(7) -0.0053(7)
C37 0.0343(8) 0.0595(11) 0.0349(9) -0.0032(8) 0.0142(7) -0.0085(8)
C38 0.0354(9) 0.0723(13) 0.0332(9) -0.0008(9) 0.0070(7) 0.0182(9)
C39 0.0649(12) 0.0390(9) 0.0319(9) 0.0007(7) 0.0033(8) 0.0128(9)
C40 0.0461(10) 0.0458(10) 0.0532(11) 0.0092(9) 0.0056(9) -0.0130(8)
C41 0.0267(8) 0.0550(11) 0.0656(13) 0.0137(10) 0.0093(8) 0.0037(8)
C42 0.0435(9) 0.0347(9) 0.0437(10) 0.0035(7) 0.0132(8) 0.0042(7)

loop_
_atom_type_symbol
_atom_type_description
_atom_type_scat_dispersion_real
_atom_type_scat_dispersion_imag
_atom_type_scat_source
C C 0.0181 0.0091 'International Tables Vol C Tables 4.2.6.8 and 6.1.1.4'
H H 0.0000 0.0000 'International Tables Vol C Tables 4.2.6.8 and 6.1.1.4'
Ca Ca 0.3641 1.2855 'International Tables Vol C Tables 4.2.6.8 and 6.1.1.4'
N N 0.0311 0.0180 'International Tables Vol C Tables 4.2.6.8 and 6.1.1.4'

loop_
_exptl_crystal_face_index_h
_exptl_crystal_face_index_k
_exptl_crystal_face_index_l
_exptl_crystal_face_perp_dist
0 -7 1 0.2159
6 -5 3 0.1437
5 -6 2 0.1516
-7 4 -3 0.1607
5 -3 11 0.1517
8 -4 -1 0.1444
-4 6 -2 0.1494
9 0 3 0.1424
-8 3 7 0.1421
0 1 -17 0.0856
2 0 -18 0.0871
-3 1 18 0.0666
9 0 1 0.1362
5 6 -1 0.1587
0 7 -3 0.1277
-2 -7 2 0.2248
-9 0 -2 0.1209
0 0 -18 0.0715

loop_
_geom_angle_atom_site_label_1
_geom_angle_atom_site_label_2
_geom_angle_atom_site_label_3
_geom_angle
_geom_angle_site_symmetry_1
_geom_angle_site_symmetry_3
N2 Ca1 C1 61.15(4) . .
N2 Ca1 C2 77.35(4) . .
N2 Ca1 C3 105.13(4) . .
N2 Ca1 C4 120.95(4) . .
N2 Ca1 C5 106.46(4) . .
N2 Ca1 C6 77.49(4) . .
N2 Ca1 C30 130.66(4) . 3_755
N2 Ca1 C30 156.77(4) . .
N2 Ca1 C31 138.00(4) . .
N2 Ca1 C36 109.22(4) . .
C1 Ca1 C2 29.00(4) . .
C1 Ca1 C3 50.56(4) . .
C1 Ca1 C4 59.81(4) . .
C1 Ca1 C5 51.72(4) . .
C1 Ca1 C6 29.89(4) . .
C1 Ca1 C36 160.72(4) . .
C2 Ca1 C3 27.78(4) . .
C4 Ca1 C2 49.85(4) . .
C4 Ca1 C3 27.86(4) . .
C5 Ca1 C2 58.79(4) . .
C5 Ca1 C3 49.54(4) . .
C5 Ca1 C4 28.16(5) . .
C5 Ca1 C36 143.57(4) . .
C6 Ca1 C2 51.42(4) . .
C6 Ca1 C3 59.05(4) . .
C6 Ca1 C4 50.93(4) . .
C6 Ca1 C5 28.99(4) . .
C6 Ca1 C36 169.37(4) . .
C30 Ca1 C1 131.49(4) 3_755 .
C30 Ca1 C1 139.47(4) . .
C30 Ca1 C2 140.06(4) 3_755 .
C30 Ca1 C2 125.86(4) . .
C30 Ca1 C3 116.54(5) 3_755 .
C30 Ca1 C3 98.08(5) . .
C30 Ca1 C4 80.74(5) . .
C30 Ca1 C4 90.73(5) 3_755 .
C30 Ca1 C5 83.61(5) 3_755 .
C30 Ca1 C5 89.20(4) . .
C30 Ca1 C6 101.63(4) 3_755 .
C30 Ca1 C6 116.37(4) . .
C30 Ca1 C30 32.40(6) 3_755 .
C30 Ca1 C31 58.58(4) 3_755 .
C30 Ca1 C36 67.74(4) 3_755 .
C30 Ca1 C36 54.57(4) . .
C31 Ca1 C1 151.52(4) . .
C31 Ca1 C2 123.59(4) . .
C31 Ca1 C3 101.13(4) . .
C31 Ca1 C4 97.13(5) . .
C31 Ca1 C5 115.53(4) . .
C31 Ca1 C6 144.52(4) . .
C31 Ca1 C30 31.88(4) . .
C31 Ca1 C36 29.70(4) . .
C36 Ca1 C2 137.10(4) . .
C36 Ca1 C3 124.63(4) . .
C36 Ca1 C4 126.60(4) . .
C13 N1 C1 116.20(11) . .
C13 N2 Ca1 127.09(8) . .
C13 N2 C18 126.80(11) . .
C18 N2 Ca1 104.91(7) . .
N1 C1 Ca1 114.40(8) . .
N1 C1 C2 120.11(12) . .
N1 C1 C6 120.12(12) . .
C2 C1 Ca1 81.30(8) . .
C2 C1 C6 119.76(12) . .
C6 C1 Ca1 75.61(7) . .
C1 C2 Ca1 69.70(7) . .
C1 C2 C10 119.49(12) . .
C3 C2 Ca1 77.05(8) . .
C3 C2 C1 118.88(13) . .
C3 C2 C10 121.57(13) . .
C10 C2 Ca1 126.45(9) . .
Ca1 C3 H3 122.7 . .
C2 C3 Ca1 75.17(8) . .
C2 C3 H3 119.5 . .
C4 C3 Ca1 74.02(9) . .
C4 C3 C2 121.01(14) . .
C4 C3 H3 119.5 . .
Ca1 C4 H4 118.6 . .
C3 C4 Ca1 78.11(9) . .
C3 C4 H4 120.0 . .
C5 C4 Ca1 74.16(8) . .
C5 C4 C3 120.05(14) . .
C5 C4 H4 120.0 . .
Ca1 C5 H5 120.8 . .
C4 C5 Ca1 77.68(9) . .
C4 C5 H5 119.6 . .
C4 C5 C6 120.85(13) . .
C6 C5 Ca1 73.02(8) . .
C6 C5 H5 119.6 . .
C1 C6 Ca1 74.50(7) . .
C1 C6 C7 119.25(12) . .
C5 C6 Ca1 77.99(8) . .
C5 C6 C1 119.09(13) . .
C5 C6 C7 121.60(12) . .
C7 C6 Ca1 120.39(9) . .
C6 C7 H7 107.7 . .
C6 C7 C8 107.45(12) . .
C6 C7 C9 114.48(12) . .
C8 C7 H7 107.7 . .
C8 C7 C9 111.64(14) . .
C9 C7 H7 107.7 . .
C7 C8 H8A 109.5 . .
C7 C8 H8B 109.5 . .
C7 C8 H8C 109.5 . .
H8A C8 H8B 109.5 . .
H8A C8 H8C 109.5 . .
H8B C8 H8C 109.5 . .
C7 C9 H9A 109.5 . .
C7 C9 H9B 109.5 . .
C7 C9 H9C 109.5 . .
H9A C9 H9B 109.5 . .
H9A C9 H9C 109.5 . .
H9B C9 H9C 109.5 . .
C2 C10 H10 108.0 . .
C2 C10 C11 109.10(11) . .
C2 C10 C12 114.04(13) . .
C11 C10 H10 108.0 . .
C12 C10 H10 108.0 . .
C12 C10 C11 109.62(12) . .
C10 C11 H11A 109.5 . .
C10 C11 H11B 109.5 . .
C10 C11 H11C 109.5 . .
H11A C11 H11B 109.5 . .
H11A C11 H11C 109.5 . .
H11B C11 H11C 109.5 . .
C10 C12 H12A 109.5 . .
C10 C12 H12B 109.5 . .
C10 C12 H12C 109.5 . .
H12A C12 H12B 109.5 . .
H12A C12 H12C 109.5 . .
H12B C12 H12C 109.5 . .
N1 C13 N2 121.11(11) . .
N1 C13 C14 111.57(11) . .
N2 C13 C14 127.20(11) . .
C15 C14 C13 108.42(11) . .
C15 C14 C16 107.73(11) . .
C16 C14 C13 107.04(10) . .
C17 C14 C13 117.11(11) . .
C17 C14 C15 107.86(11) . .
C17 C14 C16 108.35(11) . .
C14 C15 H15A 109.5 . .
C14 C15 H15B 109.5 . .
C14 C15 H15C 109.5 . .
H15A C15 H15B 109.5 . .
H15A C15 H15C 109.5 . .
H15B C15 H15C 109.5 . .
C14 C16 H16A 109.5 . .
C14 C16 H16B 109.5 . .
C14 C16 H16C 109.5 . .
H16A C16 H16B 109.5 . .
H16A C16 H16C 109.5 . .
H16B C16 H16C 109.5 . .
C14 C17 H17A 109.5 . .
C14 C17 H17B 109.5 . .
C14 C17 H17C 109.5 . .
H17A C17 H17B 109.5 . .
H17A C17 H17C 109.5 . .
H17B C17 H17C 109.5 . .
C19 C18 N2 119.43(11) . .
C19 C18 C23 119.22(12) . .
C23 C18 N2 120.75(11) . .
C18 C19 C27 121.48(12) . .
C20 C19 C18 118.81(13) . .
C20 C19 C27 119.70(12) . .
C19 C20 H20 119.1 . .
C21 C20 C19 121.85(13) . .
C21 C20 H20 119.1 . .
C20 C21 H21 120.4 . .
C20 C21 C22 119.16(13) . .
C22 C21 H21 120.4 . .
C21 C22 H22 119.3 . .
C21 C22 C23 121.32(13) . .
C23 C22 H22 119.3 . .
C18 C23 C24 120.37(12) . .
C22 C23 C18 119.60(12) . .
C22 C23 C24 119.97(12) . .
C23 C24 H24 107.7 . .
C23 C24 C25 113.93(13) . .
C23 C24 C26 109.93(11) . .
C25 C24 H24 107.7 . .
C26 C24 H24 107.7 . .
C26 C24 C25 109.58(12) . .
C24 C25 H25A 109.5 . .
C24 C25 H25B 109.5 . .
C24 C25 H25C 109.5 . .
H25A C25 H25B 109.5 . .
H25A C25 H25C 109.5 . .
H25B C25 H25C 109.5 . .
C24 C26 H26A 109.5 . .
C24 C26 H26B 109.5 . .
C24 C26 H26C 109.5 . .
H26A C26 H26B 109.5 . .
H26A C26 H26C 109.5 . .
H26B C26 H26C 109.5 . .
C19 C27 H27 107.6 . .
C19 C27 C28 110.63(13) . .
C19 C27 C29 113.88(12) . .
C28 C27 H27 107.6 . .
C28 C27 C29 109.17(12) . .
C29 C27 H27 107.6 . .
C27 C28 H28A 109.5 . .
C27 C28 H28B 109.5 . .
C27 C28 H28C 109.5 . .
H28A C28 H28B 109.5 . .
H28A C28 H28C 109.5 . .
H28B C28 H28C 109.5 . .
C27 C29 H29A 109.5 . .
C27 C29 H29B 109.5 . .
C27 C29 H29C 109.5 . .
H29A C29 H29B 109.5 . .
H29A C29 H29C 109.5 . .
H29B C29 H29C 109.5 . .
Ca1 C30 Ca1 147.60(6) 3_755 .
Ca1 C30 H30 97.8(11) . .
Ca1 C30 H30 95.4(11) 3_755 .
C30 C30 Ca1 74.78(11) 3_755 3_755
C30 C30 Ca1 72.82(10) 3_755 .
C30 C30 H30 114.2(11) 3_755 .
C31 C30 Ca1 74.03(8) . .
C31 C30 Ca1 126.03(10) . 3_755
C31 C30 H30 114.4(11) . .
C31 C30 C30 123.60(16) . 3_755
C30 C31 Ca1 74.08(8) . .
C32 C31 Ca1 109.62(9) . .
C32 C31 C30 120.95(14) . .
C36 C31 Ca1 84.68(8) . .
C36 C31 C30 123.51(13) . .
C36 C31 C32 115.43(13) . .
C31 C32 H32 119.2 . .
C33 C32 C31 121.58(15) . .
C33 C32 H32 119.2 . .
C32 C33 H33 119.4 . .
C32 C33 C34 121.25(15) . .
C34 C33 H33 119.4 . .
C33 C34 H34 120.6 . .
C35 C34 C33 118.83(14) . .
C35 C34 H34 120.6 . .
C34 C35 H35 119.5 . .
C34 C35 C36 121.00(15) . .
C36 C35 H35 119.5 . .
Ca1 C36 H36 81.4 . .
C31 C36 Ca1 65.62(7) . .
C31 C36 H36 119.2 . .
C35 C36 Ca1 123.94(10) . .
C35 C36 C31 121.51(14) . .
C35 C36 H36 119.2 . .
C44 C43 H43 120.0 . .
C48 C43 H43 120.0 . .
C48 C43 C44 120.08(17) . .
C43 C44 H44 120.1 . .
C45 C44 C43 119.88(16) . .
C45 C44 H44 120.1 . .
C44 C45 H45 119.9 . .
C44 C45 C46 120.26(16) . .
C46 C45 H45 119.9 . .
C45 C46 H46 120.1 . .
C45 C46 C47 119.72(17) . .
C47 C46 H46 120.1 . .
C46 C47 H47 120.0 . .
C48 C47 C46 120.01(16) . .
C48 C47 H47 120.0 . .
C43 C48 C47 120.05(16) . .
C43 C48 H48 120.0 . .
C47 C48 H48 120.0 . .
C38 C37 H37 119.8 . .
C38 C37 C42 120.37(17) . .
C42 C37 H37 119.8 . .
C37 C38 H38 120.0 . .
C37 C38 C39 120.04(17) . .
C39 C38 H38 120.0 . .
C38 C39 H39 120.1 . .
C40 C39 C38 119.79(18) . .
C40 C39 H39 120.1 . .
C39 C40 H40 120.2 . .
C39 C40 C41 119.63(18) . .
C41 C40 H40 120.2 . .
C40 C41 H41 119.8 . .
C42 C41 C40 120.47(17) . .
C42 C41 H41 119.8 . .
C37 C42 H42 120.2 . .
C41 C42 C37 119.69(17) . .
C41 C42 H42 120.2 . .

loop_
_geom_bond_atom_site_label_1
_geom_bond_atom_site_label_2
_geom_bond_distance
_geom_bond_site_symmetry_2
Ca1 N2 2.3841(11) .
Ca1 C1 2.7503(13) .
Ca1 C2 2.8987(14) .
Ca1 C3 2.9223(15) .
Ca1 C4 2.8710(15) .
Ca1 C5 2.8272(14) .
Ca1 C6 2.7645(13) .
Ca1 C30 2.5907(14) 3_755
Ca1 C30 2.6166(14) .
Ca1 C31 2.6160(13) .
Ca1 C36 2.8598(15) .
N1 C1 1.3930(17) .
N1 C13 1.3122(17) .
N2 C13 1.3571(16) .
N2 C18 1.4211(16) .
C1 C2 1.4215(19) .
C1 C6 1.4224(18) .
C2 C3 1.398(2) .
C2 C10 1.5186(19) .
C3 H3 0.9500 .
C3 C4 1.396(2) .
C4 H4 0.9500 .
C4 C5 1.387(2) .
C5 H5 0.9500 .
C5 C6 1.401(2) .
C6 C7 1.5157(19) .
C7 H7 1.0000 .
C7 C8 1.516(2) .
C7 C9 1.518(2) .
C8 H8A 0.9800 .
C8 H8B 0.9800 .
C8 H8C 0.9800 .
C9 H9A 0.9800 .
C9 H9B 0.9800 .
C9 H9C 0.9800 .
C10 H10 1.0000 .
C10 C11 1.542(2) .
C10 C12 1.532(2) .
C11 H11A 0.9800 .
C11 H11B 0.9800 .
C11 H11C 0.9800 .
C12 H12A 0.9800 .
C12 H12B 0.9800 .
C12 H12C 0.9800 .
C13 C14 1.5614(17) .
C14 C15 1.5374(18) .
C14 C16 1.5387(18) .
C14 C17 1.5330(19) .
C15 H15A 0.9800 .
C15 H15B 0.9800 .
C15 H15C 0.9800 .
C16 H16A 0.9800 .
C16 H16B 0.9800 .
C16 H16C 0.9800 .
C17 H17A 0.9800 .
C17 H17B 0.9800 .
C17 H17C 0.9800 .
C18 C19 1.4160(18) .
C18 C23 1.4182(18) .
C19 C20 1.3969(19) .
C19 C27 1.5189(19) .
C20 H20 0.9500 .
C20 C21 1.382(2) .
C21 H21 0.9500 .
C21 C22 1.387(2) .
C22 H22 0.9500 .
C22 C23 1.3882(19) .
C23 C24 1.5165(19) .
C24 H24 1.0000 .
C24 C25 1.532(2) .
C24 C26 1.528(2) .
C25 H25A 0.9800 .
C25 H25B 0.9800 .
C25 H25C 0.9800 .
C26 H26A 0.9800 .
C26 H26B 0.9800 .
C26 H26C 0.9800 .
C27 H27 1.0000 .
C27 C28 1.526(2) .
C27 C29 1.529(2) .
C28 H28A 0.9800 .
C28 H28B 0.9800 .
C28 H28C 0.9800 .
C29 H29A 0.9800 .
C29 H29B 0.9800 .
C29 H29C 0.9800 .
C30 H30 1.07(2) .
C30 C30 1.453(3) 3_755
C30 C31 1.4372(19) .
C31 C32 1.426(2) .
C31 C36 1.423(2) .
C32 H32 0.9500 .
C32 C33 1.381(2) .
C33 H33 0.9500 .
C33 C34 1.394(3) .
C34 H34 0.9500 .
C34 C35 1.373(2) .
C35 H35 0.9500 .
C35 C36 1.400(2) .
C36 H36 0.9500 .
C43 H43 0.9500 .
C43 C44 1.382(2) .
C43 C48 1.378(3) .
C44 H44 0.9500 .
C44 C45 1.379(3) .
C45 H45 0.9500 .
C45 C46 1.381(3) .
C46 H46 0.9500 .
C46 C47 1.384(3) .
C47 H47 0.9500 .
C47 C48 1.381(3) .
C48 H48 0.9500 .
C37 H37 0.9500 .
C37 C38 1.367(3) .
C37 C42 1.375(2) .
C38 H38 0.9500 .
C38 C39 1.381(3) .
C39 H39 0.9500 .
C39 C40 1.377(3) .
C40 H40 0.9500 .
C40 C41 1.378(3) .
C41 H41 0.9500 .
C41 C42 1.369(3) .
C42 H42 0.9500 .

loop_
_exptl_oxdiff_crystal_face_indexfrac_h
_exptl_oxdiff_crystal_face_indexfrac_k
_exptl_oxdiff_crystal_face_indexfrac_l
_exptl_oxdiff_crystal_face_x
_exptl_oxdiff_crystal_face_y
_exptl_oxdiff_crystal_face_z
0.0000 -7.0000 1.0002 0.1892 0.8322 0.5867
6.0000 -5.0000 2.9999 0.0758 0.2193 0.9921
5.0000 -6.0000 2.0000 0.0744 0.4157 0.9673
-7.0000 4.0000 -2.9999 -0.0269 -0.0426 -0.9997
5.0000 -3.0000 11.0000 0.4674 -0.1265 0.8775
8.0000 -4.0000 -1.0002 -0.2032 0.0662 1.0202
-4.0000 6.0000 -2.0001 -0.1034 -0.4707 -0.8784
9.0000 0.0000 2.9997 -0.1105 -0.5543 0.8522
-8.0000 3.0000 7.0003 0.5248 -0.0626 -0.8360
-0.0000 1.0000 -17.0002 -0.8746 0.2128 -0.3726
2.0000 -0.0000 -18.0002 -0.9631 0.2441 -0.1304
-3.0000 1.0000 18.0002 0.9723 -0.3107 -0.0399
9.0000 0.0000 0.9997 -0.2111 -0.5149 0.8180
5.0000 6.0000 -1.0004 -0.3145 -0.9856 -0.0604
-0.0000 7.0000 -3.0003 -0.2897 -0.7928 -0.6209
-2.0000 -7.0000 2.0003 0.2975 0.9226 0.4258
-9.0000 -0.0000 -1.9997 0.1608 0.5346 -0.8351
-0.0000 -0.0000 -18.0001 -0.9050 0.3541 -0.3084
